data_4333154
loop_
_publ_author_name
'Orosel, Denis'
'Dinnebier, Robert'
'Jansen, Martin'

_publ_section_title
;
 High-Pressure Synthesis and Structure Determination of K6(SeO4)(SeO5),
 the First Potassium Orthoselenate(VI)
;
_journal_issue 26
_journal_name_full 'Inorganic Chemistry'
_journal_page_first 10947
_journal_page_last 10950
_journal_paper_doi 10.1021/ic061548v
_journal_volume 45
_journal_year 2006
_chemical_formula_analytical K6_O9_Se2
_chemical_formula_structural K6(SeO4)(SeO5)
_chemical_formula_sum 'K6 O9 Se2'
_chemical_formula_weight 536.50
_chemical_name_common 'potassium orthoselenate(VI)'
_space_group_IT_number 92
_symmetry_cell_setting tetragonal
_symmetry_Int_Tables_number 92
_symmetry_space_group_name_Hall 'P 4abw 2nw'
_symmetry_space_group_name_H-M 'P 41 21 2'
_audit_creation_date 2006-08-15T12:33
_audit_creation_method 'from EXP file using GSAS2CIF'
_audit_update_record ' 2006-08-15T12:33  Initial CIF as created by GSAS2CIF'
_cell_angle_alpha 90.0
_cell_angle_beta 90.0
_cell_angle_gamma 90.0
_cell_formula_units_Z 4
_cell_length_a 8.1259(1)
_cell_length_b 8.1259
_cell_length_c 17.4953(2)
_cell_volume 1155.219(19)
_computing_structure_refinement GSAS
_diffrn_ambient_temperature 298
_diffrn_radiation_polarisn_ratio 0.03
_diffrn_radiation_probe x-ray
_diffrn_radiation_wavelength 0.64895
_diffrn_source synchrotron
_diffrn_source_type 'NSLS beamline X3B1'
_exptl_absorpt_process_details
;   GSAS Absorption/surface roughness correction: function number 0
 Debye-Scherrer absorption correction
Term (= MU.r/wave) =      1.3000    
Correction is not refined.
;
_pd_block_id 2006-08-15T12:33|K6Se2O9||
_pd_calc_method 'Rietveld Refinement'
_pd_instr_location ' ?'
_pd_meas_2theta_range_inc 0.003
_pd_meas_2theta_range_max 44.026
_pd_meas_2theta_range_min 4.0
_pd_meas_number_of_points 13343
_pd_phase_name K6(SeO4)(SeO5)
_pd_proc_2theta_range_inc 0.003
_pd_proc_2theta_range_max 44.02384
_pd_proc_2theta_range_min 3.997837
_pd_proc_info_datetime 2006-08-15T12:33:08
_pd_proc_info_excluded_regions ' ?'
_pd_proc_ls_background_function
;   GSAS Background function number 1 with 14 terms.
 Shifted Chebyshev function of 1st kind
      1:    86.8560     2:   -67.5766     3:    35.5264     4:   -19.9229    
      5:    8.09833     6:   -4.05008     7:    6.09283     8:   -5.79945    
      9:    2.98035    10:  -0.611263    11:   -2.02869    12:   0.930289    
     13:    1.30515    14:   -1.70622    
;
_pd_proc_ls_peak_cutoff 0.00100
_pd_proc_ls_profile_function
;
 CW Profile function number 4 with  16 terms
 Pseudovoigt profile coefficients as parameterized in
 P. Thompson, D.E. Cox & J.B. Hastings (1987). J. Appl. Cryst.,20,79-83.
 Asymmetry correction of L.W. Finger, D.E. Cox & A. P. Jephcoat (1994).
 J. Appl. Cryst.,27,892-900.
 Microstrain broadening by P.W. Stephens,  (1999). J. Appl. Cryst.,32,281-289.
 Peak tails are ignored  where the intensity is below 0.0010 times the peak
   Aniso. broadening axis   0.0   0.0   1.0
;
_pd_proc_ls_prof_R_factor 0.0751
_pd_proc_ls_prof_wR_expected 0.0658
_pd_proc_ls_prof_wR_factor 0.0972
_pd_proc_number_of_points 13343
_pd_spec_mounting ' ?'
_refine_ls_goodness_of_fit_all 1.48
_refine_ls_matrix_type full
_refine_ls_number_parameters 41
_refine_ls_number_restraints 8
_refine_ls_R_Fsqd_factor 0.07964
_refine_ls_shift/su_max 0.04
_refine_ls_shift/su_mean 0.01
_reflns_d_resolution_high 0.885
_reflns_d_resolution_low 7.370
_reflns_limit_h_max 9
_reflns_limit_h_min 0
_reflns_limit_k_max 6
_reflns_limit_k_min 0
_reflns_limit_l_max 19
_reflns_limit_l_min 0
_reflns_number_total 564
_cod_data_source_file ic061548vsup1.cif
_cod_data_source_block K6Se2O9
_cod_depositor_comments
;
The following automatic conversions were performed:

'_geom_bond_publ_flag' value 'N' changed to 'n' according to
/home/saulius/struct/CIF-dictionaries/cif_core.dic dictionary named
'cif_core.dic' version 2.4.2 from 2011-04-26 (119
times).

'_geom_angle_publ_flag' value 'N' changed to 'n' according
to /home/saulius/struct/CIF-dictionaries/cif_core.dic dictionary
named 'cif_core.dic' version 2.4.2 from 2011-04-26 (662 times).

Automatic conversion script
Id: cif_fix_values 1891 2012-01-12 08:04:46Z andrius 
;
_cod_original_cell_volume 1155.21(3)
_cod_database_code 4333154

loop_
_symmetry_equiv_pos_site_id
_symmetry_equiv_pos_as_xyz
1 +x,+y,+z
2 -y+1/2,+x+1/2,+z+1/4
3 -x,-y,+z+1/2
4 +y+1/2,-x+1/2,+z+3/4
5 -x+1/2,+y+1/2,-z+1/4
6 -y,-x,-z+1/2
7 +x+1/2,-y+1/2,-z+3/4
8 +y,+x,-z

loop_
_atom_site_type_symbol
_atom_site_label
_atom_site_fract_x
_atom_site_fract_y
_atom_site_fract_z
_atom_site_occupancy
_atom_site_thermal_displace_type
_atom_site_U_iso_or_equiv
_atom_site_symmetry_multiplicity
Se Se1 0.23811(31) 0.23811(31) 0.0 1.0 Uiso 0.00176(30) 4
Se Se2 0.25296(29) 0.25296(29) 0.5 1.0 Uiso 0.00176(30) 4
K K1 -0.0032(9) 0.4760(10) 0.3731(7) 1.0 Uiso 0.0167(13) 8
K K2 0.2225(6) 0.2120(6) 0.24551(34) 1.0 Uiso 0.0218(12) 8
K K3 -0.0013(6) 0.0419(8) 0.39569(19) 1.0 Uiso 0.0119(15) 8
O O1 0.2597(23) 0.0384(6) 0.0133(9) 1.0 Uiso 0.028(4) 8
O O2 0.2973(25) 0.3349(20) 0.0771(5) 1.0 Uiso 0.065(6) 8
O O3 0.2558(22) 0.2556(23) 0.39927(26) 1.0 Uiso 0.0088(25) 8
O O4 0.0581(6) 0.3069(13) 0.4985(13) 1.0 Uiso 0.011(4) 8
O O5 0.6047(6) 0.6047(6) 0.0 1.0 Uiso 0.022(5) 4

loop_
_atom_type_symbol
_atom_type_number_in_cell
_atom_type_scat_dispersion_real
_atom_type_scat_dispersion_imag
_atom_type_scat_Cromer_Mann_a1
_atom_type_scat_Cromer_Mann_a2
_atom_type_scat_Cromer_Mann_a3
_atom_type_scat_Cromer_Mann_a4
_atom_type_scat_Cromer_Mann_b1
_atom_type_scat_Cromer_Mann_b2
_atom_type_scat_Cromer_Mann_b3
_atom_type_scat_Cromer_Mann_b4
_atom_type_scat_Cromer_Mann_c
_atom_type_scat_source
K 24.0 0.000 0.000 8.21860 12.7949 7.43980 0.77480 1.05190 213.187 0.86590 41.6841 1.42280 International_Tables_Vol_C
Se 8.0 0.000 0.000 17.0006 2.40980 5.81960 0.27260 3.97310 15.2372 4.35430 43.8163 2.84090 International_Tables_Vol_C
O 36.0 0.000 0.000 3.04850 13.2771 2.28680 5.70110 1.54630 0.32390 0.86700 32.9089 0.25080 International_Tables_Vol_C

loop_
_geom_angle_atom_site_label_1
_geom_angle_atom_site_label_2
_geom_angle_atom_site_label_3
_geom_angle
_geom_angle_site_symmetry_1
_geom_angle_site_symmetry_3
_geom_angle_publ_flag
K1 K1 K1 174.86(20) 2_555 4_454 n
K1 K1 Se1 121.80(25) 2_555 2_555 n
K1 K1 Se1 53.77(17) 2_555 3_565 n
K1 K1 K2 128.05(26) 2_555 1_555 n
K1 K1 K2 51.73(22) 2_555 2_555 n
K1 K1 K2 124.60(26) 2_555 6_565 n
K1 K1 K2 53.25(20) 2_555 7_455 n
K1 K1 O3 79.84(32) 2_555 1_555 n
K1 K1 O3 101.81(32) 2_555 7_455 n
K1 K1 K3 85.81(25) 2_555 1_555 n
K1 K1 K3 82.87(20) 2_555 1_565 n
K1 K1 K3 97.60(22) 2_555 7_455 n
K1 K1 K3 91.79(24) 2_555 7_555 n
K1 K1 O2 101.96(33) 2_555 2_555 n
K1 K1 O1 136.1(4) 2_555 5_555 n
K1 K1 O1 45.7(4) 2_555 6_565 n
K1 K1 Se2 50.55(19) 2_555 1_555 n
K1 K1 Se2 132.01(25) 2_555 4_454 n
K1 K1 O4 34.9(4) 2_555 1_555 n
K1 K1 O4 147.5(4) 2_555 4_454 n
K1 K1 Se1 54.21(18) 4_454 2_555 n
K1 K1 Se1 122.81(25) 4_454 3_565 n
K1 K1 K2 55.29(20) 4_454 1_555 n
K1 K1 K2 124.38(26) 4_454 2_555 n
K1 K1 K2 51.52(21) 4_454 6_565 n
K1 K1 K2 130.10(27) 4_454 7_455 n
K1 K1 O3 102.96(33) 4_454 1_555 n
K1 K1 O3 82.23(32) 4_454 7_455 n
K1 K1 K3 99.29(25) 4_454 1_555 n
K1 K1 K3 92.03(19) 4_454 1_565 n
K1 K1 K3 83.26(24) 4_454 7_455 n
K1 K1 K3 87.71(22) 4_454 7_555 n
K1 K1 O2 73.23(30) 4_454 2_555 n
K1 K1 O1 42.1(4) 4_454 5_555 n
K1 K1 O1 129.3(4) 4_454 6_565 n
K1 K1 Se2 132.38(26) 4_454 1_555 n
K1 K1 Se2 52.07(20) 4_454 4_454 n
K1 K1 O4 149.8(5) 4_454 1_555 n
K1 K1 O4 34.2(4) 4_454 4_454 n
Se1 K1 Se1 106.50(19) 2_555 3_565 n
Se1 K1 K2 71.75(20) 2_555 1_555 n
Se1 K1 K2 70.17(16) 2_555 2_555 n
Se1 K1 K2 63.45(18) 2_555 6_565 n
Se1 K1 K2 170.51(28) 2_555 7_455 n
Se1 K1 O3 91.47(28) 2_555 1_555 n
Se1 K1 O3 136.4(4) 2_555 7_455 n
Se1 K1 K3 129.16(29) 2_555 1_555 n
Se1 K1 K3 58.45(11) 2_555 1_565 n
Se1 K1 K3 123.43(29) 2_555 7_455 n
Se1 K1 K3 52.88(15) 2_555 7_555 n
Se1 K1 O2 25.62(13) 2_555 2_555 n
Se1 K1 O1 26.14(11) 2_555 5_555 n
Se1 K1 O1 91.69(35) 2_555 6_565 n
Se1 K1 Se2 108.41(19) 2_555 1_555 n
Se1 K1 Se2 106.19(32) 2_555 4_454 n
Se1 K1 O4 132.17(30) 2_555 1_555 n
Se1 K1 O4 85.5(4) 2_555 4_454 n
Se1 K1 K2 177.91(33) 3_565 1_555 n
Se1 K1 K2 69.68(20) 3_565 2_555 n
Se1 K1 K2 71.43(17) 3_565 6_565 n
Se1 K1 K2 64.01(18) 3_565 7_455 n
Se1 K1 O3 133.2(4) 3_565 1_555 n
Se1 K1 O3 98.43(30) 3_565 7_455 n
Se1 K1 K3 123.62(31) 3_565 1_555 n
Se1 K1 K3 48.06(13) 3_565 1_565 n
Se1 K1 K3 64.00(15) 3_565 7_455 n
Se1 K1 K3 125.35(28) 3_565 7_555 n
Se1 K1 O2 81.60(22) 3_565 2_555 n
Se1 K1 O1 132.28(27) 3_565 5_555 n
Se1 K1 O1 25.14(13) 3_565 6_565 n
Se1 K1 Se2 104.23(31) 3_565 1_555 n
Se1 K1 Se2 114.24(19) 3_565 4_454 n
Se1 K1 O4 85.8(5) 3_565 1_555 n
Se1 K1 O4 104.65(35) 3_565 4_454 n
K2 K1 K2 110.45(19) 1_555 2_555 n
K2 K1 K2 106.61(31) 1_555 6_565 n
K2 K1 K2 117.74(22) 1_555 7_455 n
K2 K1 O3 48.49(22) 1_555 1_555 n
K2 K1 O3 82.32(32) 1_555 7_455 n
K2 K1 K3 58.29(17) 1_555 1_555 n
K2 K1 K3 130.20(24) 1_555 1_565 n
K2 K1 K3 115.85(29) 1_555 7_455 n
K2 K1 K3 54.64(16) 1_555 7_555 n
K2 K1 O2 96.78(27) 1_555 2_555 n
K2 K1 O1 45.89(17) 1_555 5_555 n
K2 K1 O1 154.75(28) 1_555 6_565 n
K2 K1 Se2 77.54(18) 1_555 1_555 n
K2 K1 Se2 65.55(20) 1_555 4_454 n
K2 K1 O4 96.3(4) 1_555 1_555 n
K2 K1 O4 74.2(4) 1_555 4_454 n
K2 K1 K2 105.04(21) 2_555 6_565 n
K2 K1 K2 104.78(31) 2_555 7_455 n
K2 K1 O3 77.00(30) 2_555 1_555 n
K2 K1 O3 153.3(5) 2_555 7_455 n
K2 K1 K3 117.53(29) 2_555 1_555 n
K2 K1 K3 54.52(13) 2_555 1_565 n
K2 K1 K3 133.68(31) 2_555 7_455 n
K2 K1 K3 55.87(15) 2_555 7_555 n
K2 K1 O2 54.15(29) 2_555 2_555 n
K2 K1 O1 87.16(31) 2_555 5_555 n
K2 K1 O1 44.65(19) 2_555 6_565 n
K2 K1 Se2 63.04(19) 2_555 1_555 n
K2 K1 Se2 175.56(33) 2_555 4_454 n
K2 K1 O4 71.7(4) 2_555 1_555 n
K2 K1 O4 151.3(4) 2_555 4_454 n
K2 K1 K2 111.54(20) 6_565 7_455 n
K2 K1 O3 151.1(4) 6_565 1_555 n
K2 K1 O3 92.75(32) 6_565 7_455 n
K2 K1 K3 137.41(31) 6_565 1_555 n
K2 K1 K3 51.56(13) 6_565 1_565 n
K2 K1 K3 60.83(16) 6_565 7_455 n
K2 K1 K3 116.33(29) 6_565 7_555 n
K2 K1 O2 58.81(32) 6_565 2_555 n
K2 K1 O1 75.6(4) 6_565 5_555 n
K2 K1 O1 81.3(4) 6_565 6_565 n
K2 K1 Se2 167.94(27) 6_565 1_555 n
K2 K1 Se2 74.94(23) 6_565 4_454 n
K2 K1 O4 156.3(5) 6_565 1_555 n
K2 K1 O4 48.50(22) 6_565 4_454 n
K2 K1 O3 95.21(34) 7_455 1_555 n
K2 K1 O3 49.36(22) 7_455 7_455 n
K2 K1 K3 60.18(18) 7_455 1_555 n
K2 K1 K3 112.06(25) 7_455 1_565 n
K2 K1 K3 53.92(15) 7_455 7_455 n
K2 K1 K3 131.50(32) 7_455 7_555 n
K2 K1 O2 145.07(34) 7_455 2_555 n
K2 K1 O1 163.24(31) 7_455 5_555 n
K2 K1 O1 79.4(4) 7_455 6_565 n
K2 K1 Se2 75.09(23) 7_455 1_555 n
K2 K1 Se2 79.19(18) 7_455 4_454 n
K2 K1 O4 49.84(23) 7_455 1_555 n
K2 K1 O4 96.9(4) 7_455 4_454 n
O3 K1 O3 96.95(24) 1_555 7_455 n
O3 K1 K3 48.94(29) 1_555 1_555 n
O3 K1 K3 128.35(34) 1_555 1_565 n
O3 K1 K3 137.6(4) 1_555 7_455 n
O3 K1 K3 40.70(26) 1_555 7_555 n
O3 K1 O2 104.7(4) 1_555 2_555 n
O3 K1 O1 75.8(4) 1_555 5_555 n
O3 K1 O1 115.4(5) 1_555 6_565 n
O3 K1 Se2 29.41(17) 1_555 1_555 n
O3 K1 Se2 100.82(32) 1_555 4_454 n
O3 K1 O4 52.32(31) 1_555 1_555 n
O3 K1 O4 119.9(5) 1_555 4_454 n
O3 K1 K3 48.50(28) 7_455 1_555 n
O3 K1 K3 134.3(4) 7_455 1_565 n
O3 K1 K3 41.67(26) 7_455 7_455 n
O3 K1 K3 132.5(4) 7_455 7_555 n
O3 K1 O2 150.2(5) 7_455 2_555 n
O3 K1 O1 116.9(5) 7_455 5_555 n
O3 K1 O1 121.9(4) 7_455 6_565 n
O3 K1 Se2 99.08(33) 7_455 1_555 n
O3 K1 Se2 30.20(16) 7_455 4_454 n
O3 K1 O4 84.0(4) 7_455 1_555 n
O3 K1 O4 53.36(30) 7_455 4_454 n
K3 K1 K3 168.7(4) 1_555 1_565 n
K3 K1 K3 88.73(22) 1_555 7_455 n
K3 K1 K3 88.23(25) 1_555 7_555 n
K3 K1 O2 151.23(35) 1_555 2_555 n
K3 K1 O1 104.02(28) 1_555 5_555 n
K3 K1 O1 130.6(5) 1_555 6_565 n
K3 K1 Se2 54.49(17) 1_555 1_555 n
K3 K1 Se2 62.52(15) 1_555 4_454 n
K3 K1 O4 52.31(35) 1_555 1_555 n
K3 K1 O4 89.44(25) 1_555 4_454 n
K3 K1 K3 92.64(24) 1_565 7_455 n
K3 K1 K3 92.23(21) 1_565 7_555 n
K3 K1 O2 33.86(15) 1_565 2_555 n
K3 K1 O1 84.39(19) 1_565 5_555 n
K3 K1 O1 38.2(4) 1_565 6_565 n
K3 K1 Se2 117.01(25) 1_565 1_555 n
K3 K1 Se2 126.13(25) 1_565 4_454 n
K3 K1 O4 116.6(5) 1_565 1_555 n
K3 K1 O4 100.05(27) 1_565 4_454 n
K3 K1 K3 169.9(4) 7_455 7_555 n
K3 K1 O2 117.1(4) 7_455 2_555 n
K3 K1 O1 124.9(5) 7_455 5_555 n
K3 K1 O1 89.08(25) 7_455 6_565 n
K3 K1 Se2 128.15(29) 7_455 1_555 n
K3 K1 Se2 50.31(14) 7_455 4_454 n
K3 K1 O4 103.70(31) 7_455 1_555 n
K3 K1 O4 50.1(4) 7_455 4_454 n
K3 K1 O2 64.11(26) 7_555 2_555 n
K3 K1 O1 46.95(33) 7_555 5_555 n
K3 K1 O1 100.20(27) 7_555 6_565 n
K3 K1 Se2 56.41(14) 7_555 1_555 n
K3 K1 Se2 120.02(29) 7_555 4_454 n
K3 K1 O4 81.95(26) 7_555 1_555 n
K3 K1 O4 120.3(5) 7_555 4_454 n
O2 K1 O1 51.69(19) 2_555 5_555 n
O2 K1 O1 66.3(4) 2_555 6_565 n
O2 K1 Se2 109.8(4) 2_555 1_555 n
O2 K1 Se2 123.4(4) 2_555 4_454 n
O2 K1 O4 125.4(5) 2_555 1_555 n
O2 K1 O4 97.6(5) 2_555 4_454 n
O1 K1 O1 117.2(4) 5_555 6_565 n
O1 K1 Se2 100.88(34) 5_555 1_555 n
O1 K1 Se2 88.5(4) 5_555 4_454 n
O1 K1 O4 126.7(4) 5_555 1_555 n
O1 K1 O4 76.2(6) 5_555 4_454 n
O1 K1 Se2 90.4(4) 6_565 1_555 n
O1 K1 Se2 139.12(27) 6_565 4_454 n
O1 K1 O4 80.6(6) 6_565 1_555 n
O1 K1 O4 124.6(4) 6_565 4_454 n
Se2 K1 Se2 116.77(22) 1_555 4_454 n
Se2 K1 O4 25.92(18) 1_555 1_555 n
Se2 K1 O4 142.53(33) 1_555 4_454 n
Se2 K1 O4 110.2(4) 4_454 1_555 n
Se2 K1 O4 27.38(16) 4_454 4_454 n
O4 K1 O4 136.9(4) 1_555 4_454 n
K1 Se1 K1 72.02(9) 3_564 4_454 n
K1 Se1 K1 107.94(10) 3_564 5_545 n
K1 Se1 K1 171.01(25) 3_564 6_655 n
K1 Se1 K3 79.24(12) 3_564 3_554 n
K1 Se1 K3 108.66(18) 3_564 6_555 n
K1 Se1 O2 110.0(8) 3_564 1_555 n
K1 Se1 O2 64.7(8) 3_564 8_555 n
K1 Se1 O1 138.6(6) 3_564 1_555 n
K1 Se1 O1 49.2(6) 3_564 8_555 n
K1 Se1 K1 179.4699(22) 4_454 5_545 n
K1 Se1 K1 107.94(10) 4_454 6_655 n
K1 Se1 K3 111.37(16) 4_454 3_554 n
K1 Se1 K3 69.11(14) 4_454 6_555 n
K1 Se1 O2 53.9(8) 4_454 1_555 n
K1 Se1 O2 125.7(8) 4_454 8_555 n
K1 Se1 O1 123.3(6) 4_454 1_555 n
K1 Se1 O1 57.1(6) 4_454 8_555 n
K1 Se1 K1 72.02(9) 5_545 6_655 n
K1 Se1 K3 69.11(14) 5_545 3_554 n
K1 Se1 K3 111.37(16) 5_545 6_555 n
K1 Se1 O2 125.7(8) 5_545 1_555 n
K1 Se1 O2 53.9(8) 5_545 8_555 n
K1 Se1 O1 57.1(6) 5_545 1_555 n
K1 Se1 O1 123.3(6) 5_545 8_555 n
K1 Se1 K3 108.66(18) 6_655 3_554 n
K1 Se1 K3 79.24(12) 6_655 6_555 n
K1 Se1 O2 64.7(8) 6_655 1_555 n
K1 Se1 O2 110.0(8) 6_655 8_555 n
K1 Se1 O1 49.2(6) 6_655 1_555 n
K1 Se1 O1 138.6(6) 6_655 8_555 n
K3 Se1 K3 63.61(16) 3_554 6_555 n
K3 Se1 O2 155.0(5) 3_554 1_555 n
K3 Se1 O2 91.5(5) 3_554 8_555 n
K3 Se1 O1 59.4(6) 3_554 1_555 n
K3 Se1 O1 56.9(7) 3_554 8_555 n
K3 Se1 O2 91.5(5) 6_555 1_555 n
K3 Se1 O2 155.0(5) 6_555 8_555 n
K3 Se1 O1 56.9(7) 6_555 1_555 n
K3 Se1 O1 59.4(6) 6_555 8_555 n
O2 Se1 O2 113.5(9) 1_555 8_555 n
O2 Se1 O1 109.0(9) 1_555 1_555 n
O2 Se1 O1 110.8(10) 1_555 8_555 n
O2 Se1 O1 110.8(10) 8_555 1_555 n
O2 Se1 O1 109.0(9) 8_555 8_555 n
O1 Se1 O1 103.3(13) 1_555 8_555 n
K1 K2 K1 72.98(15) 1_555 4_454 n
K1 K2 K1 167.65(12) 1_555 6_655 n
K1 K2 K1 100.08(18) 1_555 7_555 n
K1 K2 O3 50.3(5) 1_555 1_555 n
K1 K2 K3 60.15(17) 1_555 1_555 n
K1 K2 K3 104.88(15) 1_555 4_554 n
K1 K2 K3 113.25(20) 1_555 6_555 n
K1 K2 K3 69.79(18) 1_555 7_555 n
K1 K2 O2 119.1(4) 1_555 1_555 n
K1 K2 O1 58.0(4) 1_555 5_555 n
K1 K2 O4 121.2(5) 1_555 7_555 n
K1 K2 O5 71.59(20) 1_555 2_545 n
K1 K2 K1 109.10(18) 4_454 6_655 n
K1 K2 K1 166.57(15) 4_454 7_555 n
K1 K2 O3 122.1(6) 4_454 1_555 n
K1 K2 K3 113.62(22) 4_454 1_555 n
K1 K2 K3 73.84(13) 4_454 4_554 n
K1 K2 K3 66.54(18) 4_454 6_555 n
K1 K2 K3 106.64(18) 4_454 7_555 n
K1 K2 O2 51.4(5) 4_454 1_555 n
K1 K2 O1 50.9(4) 4_454 5_555 n
K1 K2 O4 126.0(4) 4_454 7_555 n
K1 K2 O5 72.95(21) 4_454 2_545 n
K1 K2 K1 75.24(16) 6_655 7_555 n
K1 K2 O3 123.9(5) 6_655 1_555 n
K1 K2 K3 126.74(22) 6_655 1_555 n
K1 K2 K3 65.05(15) 6_655 4_554 n
K1 K2 K3 78.10(18) 6_655 6_555 n
K1 K2 K3 98.20(19) 6_655 7_555 n
K1 K2 O2 59.1(5) 6_655 1_555 n
K1 K2 O1 113.3(4) 6_655 5_555 n
K1 K2 O4 47.3(5) 6_655 7_555 n
K1 K2 O5 120.75(21) 6_655 2_545 n
K1 K2 O3 49.8(5) 7_555 1_555 n
K1 K2 K3 70.62(21) 7_555 1_555 n
K1 K2 K3 97.53(17) 7_555 4_554 n
K1 K2 K3 126.80(19) 7_555 6_555 n
K1 K2 K3 59.93(13) 7_555 7_555 n
K1 K2 O2 128.1(5) 7_555 1_555 n
K1 K2 O1 115.6(4) 7_555 5_555 n
K1 K2 O4 47.5(5) 7_555 7_555 n
K1 K2 O5 116.39(23) 7_555 2_545 n
O3 K2 K3 50.13(26) 1_555 1_555 n
O3 K2 K3 107.23(27) 1_555 4_554 n
O3 K2 K3 141.05(29) 1_555 6_555 n
O3 K2 K3 48.43(26) 1_555 7_555 n
O3 K2 O2 148.98(32) 1_555 1_555 n
O3 K2 O1 85.5(5) 1_555 5_555 n
O3 K2 O4 82.6(6) 1_555 7_555 n
O3 K2 O5 96.15(34) 1_555 2_545 n
K3 K2 K3 157.18(19) 1_555 4_554 n
K3 K2 K3 90.97(11) 1_555 6_555 n
K3 K2 K3 98.56(17) 1_555 7_555 n
K3 K2 O2 157.94(33) 1_555 1_555 n
K3 K2 O1 117.9(5) 1_555 5_555 n
K3 K2 O4 118.0(5) 1_555 7_555 n
K3 K2 O5 50.14(11) 1_555 2_545 n
K3 K2 K3 111.45(17) 4_554 6_555 n
K3 K2 K3 58.85(10) 4_554 7_555 n
K3 K2 O2 43.01(20) 4_554 1_555 n
K3 K2 O1 48.6(4) 4_554 5_555 n
K3 K2 O4 52.3(4) 4_554 7_555 n
K3 K2 O5 146.07(23) 4_554 2_545 n
K3 K2 K3 170.06(21) 6_555 7_555 n
K3 K2 O2 68.66(21) 6_555 1_555 n
K3 K2 O1 117.0(4) 6_555 5_555 n
K3 K2 O4 125.4(5) 6_555 7_555 n
K3 K2 O5 47.32(11) 6_555 2_545 n
K3 K2 O2 101.49(20) 7_555 1_555 n
K3 K2 O1 55.7(4) 7_555 5_555 n
K3 K2 O4 51.8(4) 7_555 7_555 n
K3 K2 O5 139.40(23) 7_555 2_545 n
O2 K2 O1 67.8(5) 1_555 5_555 n
O2 K2 O4 82.1(6) 1_555 7_555 n
O2 K2 O5 107.84(35) 1_555 2_545 n
O1 K2 O4 90.2(4) 5_555 7_555 n
O1 K2 O5 111.3(5) 5_555 2_545 n
O4 K2 O5 158.29(32) 7_555 2_545 n
K1 O3 K1 162.06(22) 1_555 7_555 n
K1 O3 K2 81.2(5) 1_555 1_555 n
K1 O3 K3 80.0(5) 1_555 1_555 n
K1 O3 K3 96.5(6) 1_555 7_555 n
K1 O3 Se2 99.3(9) 1_555 1_555 n
K1 O3 K2 80.9(5) 7_555 1_555 n
K1 O3 K3 96.2(6) 7_555 1_555 n
K1 O3 K3 81.6(5) 7_555 7_555 n
K1 O3 Se2 98.3(9) 7_555 1_555 n
K2 O3 K3 79.50(26) 1_555 1_555 n
K2 O3 K3 82.18(21) 1_555 7_555 n
K2 O3 Se2 169.6(6) 1_555 1_555 n
K3 O3 K3 161.66(21) 1_555 7_555 n
K3 O3 Se2 90.3(4) 1_555 1_555 n
K3 O3 Se2 108.0(5) 7_555 1_555 n
K1 K3 K1 168.7(4) 1_545 1_555 n
K1 K3 K1 87.38(23) 1_545 7_455 n
K1 K3 K1 87.75(20) 1_545 7_555 n
K1 K3 Se1 52.71(15) 1_545 3_555 n
K1 K3 K2 109.43(18) 1_545 1_555 n
K1 K3 K2 51.64(16) 1_545 2_545 n
K1 K3 K2 50.34(18) 1_545 6_555 n
K1 K3 K2 127.13(20) 1_545 7_455 n
K1 K3 O3 129.9(5) 1_545 1_555 n
K1 K3 O3 125.6(5) 1_545 7_455 n
K1 K3 K3 89.44(19) 1_545 8_556 n
K1 K3 O2 39.3(5) 1_545 2_545 n
K1 K3 O1 80.81(21) 1_545 3_555 n
K1 K3 O1 38.3(4) 1_545 6_555 n
K1 K3 Se2 125.21(18) 1_545 1_555 n
K1 K3 Se2 113.22(18) 1_545 4_454 n
K1 K3 O4 143.9(4) 1_545 1_555 n
K1 K3 O4 95.49(19) 1_545 8_556 n
K1 K3 O5 96.03(22) 1_545 2_545 n
K1 K3 K1 91.26(23) 1_555 7_455 n
K1 K3 K1 91.78(26) 1_555 7_555 n
K1 K3 Se1 134.65(22) 1_555 3_555 n
K1 K3 K2 61.56(24) 1_555 1_555 n
K1 K3 K2 135.36(24) 1_555 2_545 n
K1 K3 K2 120.09(24) 1_555 6_555 n
K1 K3 K2 59.89(22) 1_555 7_455 n
K1 K3 O3 51.0(5) 1_555 1_555 n
K1 K3 O3 49.9(5) 1_555 7_455 n
K1 K3 K3 101.86(24) 1_555 8_556 n
K1 K3 O2 133.5(4) 1_555 2_545 n
K1 K3 O1 106.76(25) 1_555 3_555 n
K1 K3 O1 152.74(35) 1_555 6_555 n
K1 K3 Se2 62.64(20) 1_555 1_555 n
K1 K3 Se2 57.64(19) 1_555 4_454 n
K1 K3 O4 47.1(5) 1_555 1_555 n
K1 K3 O4 91.58(24) 1_555 8_556 n
K1 K3 O5 73.09(24) 1_555 2_545 n
K1 K3 K1 169.9(4) 7_455 7_555 n
K1 K3 Se1 58.01(18) 7_455 3_555 n
K1 K3 K2 118.28(22) 7_455 1_555 n
K1 K3 K2 127.63(27) 7_455 2_545 n
K1 K3 K2 57.59(19) 7_455 6_555 n
K1 K3 K2 55.56(20) 7_455 7_455 n
K1 K3 O3 142.2(6) 7_455 1_555 n
K1 K3 O3 42.8(5) 7_455 7_455 n
K1 K3 K3 99.85(21) 7_455 8_556 n
K1 K3 O2 116.0(5) 7_455 2_545 n
K1 K3 O1 49.7(4) 7_455 3_555 n
K1 K3 O1 84.92(24) 7_455 6_555 n
K1 K3 Se2 134.25(23) 7_455 1_555 n
K1 K3 Se2 54.12(18) 7_455 4_454 n
K1 K3 O4 104.27(24) 7_455 1_555 n
K1 K3 O4 148.2(4) 7_455 8_556 n
K1 K3 O5 68.00(23) 7_455 2_545 n
K1 K3 Se1 124.57(23) 7_555 3_555 n
K1 K3 K2 55.46(21) 7_555 1_555 n
K1 K3 K2 54.12(17) 7_555 2_545 n
K1 K3 K2 112.75(23) 7_555 6_555 n
K1 K3 K2 133.77(26) 7_555 7_455 n
K1 K3 O3 42.2(5) 7_555 1_555 n
K1 K3 O3 136.9(5) 7_555 7_455 n
K1 K3 K3 88.96(24) 7_555 8_556 n
K1 K3 O2 55.7(5) 7_555 2_545 n
K1 K3 O1 137.9(4) 7_555 3_555 n
K1 K3 O1 96.67(23) 7_555 6_555 n
K1 K3 Se2 55.29(19) 7_555 1_555 n
K1 K3 Se2 120.40(22) 7_555 4_454 n
K1 K3 O4 84.80(24) 7_555 1_555 n
K1 K3 O4 41.3(4) 7_555 8_556 n
K1 K3 O5 103.75(23) 7_555 2_545 n
Se1 K3 K2 160.10(19) 3_555 1_555 n
Se1 K3 K2 70.48(13) 3_555 2_545 n
Se1 K3 K2 73.46(15) 3_555 6_555 n
Se1 K3 K2 74.88(13) 3_555 7_455 n
Se1 K3 O3 145.84(20) 3_555 1_555 n
Se1 K3 O3 98.5(5) 3_555 7_455 n
Se1 K3 K3 58.19(8) 3_555 8_556 n
Se1 K3 O2 91.6(5) 3_555 2_545 n
Se1 K3 O1 28.13(10) 3_555 3_555 n
Se1 K3 O1 28.03(11) 3_555 6_555 n
Se1 K3 Se2 113.63(10) 3_555 1_555 n
Se1 K3 Se2 111.19(15) 3_555 4_454 n
Se1 K3 O4 104.8(4) 3_555 1_555 n
Se1 K3 O4 99.20(32) 3_555 8_556 n
Se1 K3 O5 116.07(19) 3_555 2_545 n
K2 K3 K2 106.64(20) 1_555 2_545 n
K2 K3 K2 88.18(10) 1_555 6_555 n
K2 K3 K2 120.67(19) 1_555 7_455 n
K2 K3 O3 50.37(15) 1_555 1_555 n
K2 K3 O3 85.4(4) 1_555 7_455 n
K2 K3 K3 137.38(12) 1_555 8_556 n
K2 K3 O2 72.2(4) 1_555 2_545 n
K2 K3 O1 164.99(31) 1_555 3_555 n
K2 K3 O1 142.53(27) 1_555 6_555 n
K2 K3 Se2 83.24(16) 1_555 1_555 n
K2 K3 Se2 64.94(13) 1_555 4_454 n
K2 K3 O4 95.1(4) 1_555 1_555 n
K2 K3 O4 90.7(4) 1_555 8_556 n
K2 K3 O5 51.85(13) 1_555 2_545 n
K2 K3 K2 101.01(17) 2_545 6_555 n
K2 K3 K2 120.86(10) 2_545 7_455 n
K2 K3 O3 87.2(5) 2_545 1_555 n
K2 K3 O3 167.9(4) 2_545 7_455 n
K2 K3 K3 55.76(15) 2_545 8_556 n
K2 K3 O2 53.57(29) 2_545 2_545 n
K2 K3 O1 88.29(30) 2_545 3_555 n
K2 K3 O1 42.82(15) 2_545 6_555 n
K2 K3 Se2 73.58(12) 2_545 1_555 n
K2 K3 Se2 160.97(16) 2_545 4_454 n
K2 K3 O4 96.76(31) 2_545 1_555 n
K2 K3 O4 43.98(14) 2_545 8_556 n
K2 K3 O5 136.47(22) 2_545 2_545 n
K2 K3 K2 113.09(22) 6_555 7_455 n
K2 K3 O3 138.01(22) 6_555 1_555 n
K2 K3 O3 79.6(4) 6_555 7_455 n
K2 K3 K3 130.64(13) 6_555 8_556 n
K2 K3 O2 60.3(4) 6_555 2_545 n
K2 K3 O1 90.45(34) 6_555 3_555 n
K2 K3 O1 80.19(33) 6_555 6_555 n
K2 K3 Se2 167.95(17) 6_555 1_555 n
K2 K3 Se2 62.87(12) 6_555 4_454 n
K2 K3 O4 160.20(25) 6_555 1_555 n
K2 K3 O4 142.56(26) 6_555 8_556 n
K2 K3 O5 48.87(13) 6_555 2_545 n
K2 K3 O3 96.5(5) 7_455 1_555 n
K2 K3 O3 49.39(18) 7_455 7_455 n
K2 K3 K3 65.39(15) 7_455 8_556 n
K2 K3 O2 166.4(5) 7_455 2_545 n
K2 K3 O1 46.87(15) 7_455 3_555 n
K2 K3 O1 96.56(26) 7_455 6_555 n
K2 K3 Se2 78.69(15) 7_455 1_555 n
K2 K3 Se2 76.78(14) 7_455 4_454 n
K2 K3 O4 49.00(17) 7_455 1_555 n
K2 K3 O4 99.53(34) 7_455 8_556 n
K2 K3 O5 101.55(22) 7_455 2_545 n
O3 K3 O3 100.38(21) 1_555 7_455 n
O3 K3 K3 87.98(13) 1_555 8_556 n
O3 K3 O2 95.5(6) 1_555 2_545 n
O3 K3 O1 131.2(4) 1_555 3_555 n
O3 K3 O1 126.8(4) 1_555 6_555 n
O3 K3 Se2 32.88(12) 1_555 1_555 n
O3 K3 Se2 98.4(4) 1_555 4_454 n
O3 K3 O4 51.1(4) 1_555 1_555 n
O3 K3 O4 48.8(4) 1_555 8_556 n
O3 K3 O5 97.97(24) 1_555 2_545 n
O3 K3 K3 114.73(26) 7_455 8_556 n
O3 K3 O2 133.8(4) 7_455 2_545 n
O3 K3 O1 79.7(4) 7_455 3_555 n
O3 K3 O1 126.4(5) 7_455 6_555 n
O3 K3 Se2 108.0(5) 7_455 1_555 n
O3 K3 Se2 27.40(13) 7_455 4_454 n
O3 K3 O4 81.2(4) 7_455 1_555 n
O3 K3 O4 137.6(5) 7_455 8_556 n
O3 K3 O5 52.17(20) 7_455 2_545 n
K3 K3 O2 108.90(35) 8_556 2_545 n
K3 K3 O1 50.9(4) 8_556 3_555 n
K3 K3 O1 52.66(32) 8_556 6_555 n
K3 K3 Se2 55.44(9) 8_556 1_555 n
K3 K3 Se2 142.13(23) 8_556 4_454 n
K3 K3 O4 55.2(4) 8_556 1_555 n
K3 K3 O4 48.6(4) 8_556 8_556 n
K3 K3 O5 166.31(28) 8_556 2_545 n
O2 K3 O1 119.7(5) 2_545 3_555 n
O2 K3 O1 71.1(4) 2_545 6_555 n
O2 K3 Se2 108.8(4) 2_545 1_555 n
O2 K3 Se2 107.58(26) 2_545 4_454 n
O2 K3 O4 139.1(4) 2_545 1_555 n
O2 K3 O4 83.8(4) 2_545 8_556 n
O2 K3 O5 82.90(28) 2_545 2_545 n
O1 K3 O1 51.50(29) 3_555 6_555 n
O1 K3 Se2 100.02(30) 3_555 1_555 n
O1 K3 Se2 101.25(34) 3_555 4_454 n
O1 K3 O4 81.4(4) 3_555 1_555 n
O1 K3 O4 99.4(5) 3_555 8_556 n
O1 K3 O5 117.6(4) 3_555 2_545 n
O1 K3 Se2 101.62(29) 6_555 1_555 n
O1 K3 Se2 134.80(27) 6_555 4_454 n
O1 K3 O4 107.8(5) 6_555 1_555 n
O1 K3 O4 78.23(28) 6_555 8_556 n
O1 K3 O5 129.0(4) 6_555 2_545 n
Se2 K3 Se2 120.04(19) 1_555 4_454 n
Se2 K3 O4 30.39(10) 1_555 1_555 n
Se2 K3 O4 29.84(10) 1_555 8_556 n
Se2 K3 O5 128.43(21) 1_555 2_545 n
Se2 K3 O4 100.90(34) 4_454 1_555 n
Se2 K3 O4 146.81(29) 4_454 8_556 n
Se2 K3 O5 24.89(13) 4_454 2_545 n
O4 K3 O4 57.08(20) 1_555 8_556 n
O4 K3 O5 120.0(4) 1_555 2_545 n
O4 K3 O5 142.5(4) 8_556 2_545 n
K1 O2 Se1 100.5(9) 4_454 1_555 n
K1 O2 K2 74.5(4) 4_454 1_555 n
K1 O2 K3 106.8(5) 4_454 4_554 n
Se1 O2 K2 124.0(6) 1_555 1_555 n
Se1 O2 K3 146.0(9) 1_555 4_554 n
K2 O2 K3 83.42(25) 1_555 4_554 n
K1 O1 K1 92.2(5) 5_545 6_655 n
K1 O1 Se1 96.8(7) 5_545 1_555 n
K1 O1 K2 76.2(4) 5_545 5_545 n
K1 O1 K3 83.4(4) 5_545 3_554 n
K1 O1 K3 157.0(5) 5_545 6_555 n
K1 O1 Se1 105.6(7) 6_655 1_555 n
K1 O1 K2 84.4(4) 6_655 5_545 n
K1 O1 K3 161.83(27) 6_655 3_554 n
K1 O1 K3 103.5(5) 6_655 6_555 n
Se1 O1 K2 168.1(9) 1_555 5_545 n
Se1 O1 K3 92.4(6) 1_555 3_554 n
Se1 O1 K3 95.1(7) 1_555 6_555 n
K2 O1 K3 77.4(4) 5_545 3_554 n
K2 O1 K3 88.5(4) 5_545 6_555 n
K3 O1 K3 76.5(5) 3_554 6_555 n
K1 Se2 K1 77.39(12) 1_555 2_555 n
K1 Se2 K1 102.77(11) 1_555 7_555 n
K1 Se2 K1 173.84(26) 1_555 8_556 n
K1 Se2 O3 51.3(8) 1_555 1_555 n
K1 Se2 O3 128.8(8) 1_555 8_556 n
K1 Se2 K3 62.87(12) 1_555 1_555 n
K1 Se2 K3 115.28(21) 1_555 2_555 n
K1 Se2 K3 69.47(16) 1_555 7_555 n
K1 Se2 K3 111.57(20) 1_555 8_556 n
K1 Se2 O4 44.6(8) 1_555 1_555 n
K1 Se2 O4 131.3(7) 1_555 8_556 n
K1 Se2 O5 93.08(13) 1_555 3_665 n
K1 Se2 K1 177.18(26) 2_555 7_555 n
K1 Se2 K1 102.77(11) 2_555 8_556 n
K1 Se2 O3 128.4(8) 2_555 1_555 n
K1 Se2 O3 51.5(8) 2_555 8_556 n
K1 Se2 K3 108.03(18) 2_555 1_555 n
K1 Se2 K3 59.84(13) 2_555 2_555 n
K1 Se2 K3 117.86(19) 2_555 7_555 n
K1 Se2 K3 74.40(16) 2_555 8_556 n
K1 Se2 O4 48.7(8) 2_555 1_555 n
K1 Se2 O4 133.2(8) 2_555 8_556 n
K1 Se2 O5 88.59(13) 2_555 3_665 n
K1 Se2 K1 77.39(12) 7_555 8_556 n
K1 Se2 O3 51.5(8) 7_555 1_555 n
K1 Se2 O3 128.4(8) 7_555 8_556 n
K1 Se2 K3 74.40(16) 7_555 1_555 n
K1 Se2 K3 117.86(19) 7_555 2_555 n
K1 Se2 K3 59.84(13) 7_555 7_555 n
K1 Se2 K3 108.03(18) 7_555 8_556 n
K1 Se2 O4 133.2(8) 7_555 1_555 n
K1 Se2 O4 48.7(8) 7_555 8_556 n
K1 Se2 O5 88.59(13) 7_555 3_665 n
K1 Se2 O3 128.8(8) 8_556 1_555 n
K1 Se2 O3 51.3(8) 8_556 8_556 n
K1 Se2 K3 111.57(20) 8_556 1_555 n
K1 Se2 K3 69.47(16) 8_556 2_555 n
K1 Se2 K3 115.28(21) 8_556 7_555 n
K1 Se2 K3 62.87(12) 8_556 8_556 n
K1 Se2 O4 131.3(7) 8_556 1_555 n
K1 Se2 O4 44.6(8) 8_556 8_556 n
K1 Se2 O5 93.08(13) 8_556 3_665 n
O3 Se2 O3 177.9(8) 1_555 8_556 n
O3 Se2 K3 56.8(4) 1_555 1_555 n
O3 Se2 K3 133.4(4) 1_555 2_555 n
O3 Se2 K3 44.6(4) 1_555 7_555 n
O3 Se2 K3 125.2(4) 1_555 8_556 n
O3 Se2 O4 89.7(11) 1_555 1_555 n
O3 Se2 O4 91.4(11) 1_555 8_556 n
O3 Se2 O5 89.0(4) 1_555 3_665 n
O3 Se2 K3 125.2(4) 8_556 1_555 n
O3 Se2 K3 44.6(4) 8_556 2_555 n
O3 Se2 K3 133.4(4) 8_556 7_555 n
O3 Se2 K3 56.8(4) 8_556 8_556 n
O3 Se2 O4 91.4(11) 8_556 1_555 n
O3 Se2 O4 89.7(11) 8_556 8_556 n
O3 Se2 O5 89.0(4) 8_556 3_665 n
K3 Se2 K3 167.00(14) 1_555 2_555 n
K3 Se2 K3 101.38(9) 1_555 7_555 n
K3 Se2 K3 69.13(18) 1_555 8_556 n
K3 Se2 O4 61.2(6) 1_555 1_555 n
K3 Se2 O4 70.7(6) 1_555 8_556 n
K3 Se2 O5 145.44(9) 1_555 3_665 n
K3 Se2 K3 89.31(15) 2_555 7_555 n
K3 Se2 K3 101.38(9) 2_555 8_556 n
K3 Se2 O4 107.8(7) 2_555 1_555 n
K3 Se2 O4 113.3(7) 2_555 8_556 n
K3 Se2 O5 44.65(8) 2_555 3_665 n
K3 Se2 K3 167.00(14) 7_555 8_556 n
K3 Se2 O4 113.3(7) 7_555 1_555 n
K3 Se2 O4 107.8(7) 7_555 8_556 n
K3 Se2 O5 44.65(8) 7_555 3_665 n
K3 Se2 O4 70.7(6) 8_556 1_555 n
K3 Se2 O4 61.2(6) 8_556 8_556 n
K3 Se2 O5 145.44(9) 8_556 3_665 n
O4 Se2 O4 121.0(8) 1_555 8_556 n
O4 Se2 O5 119.5(4) 1_555 3_665 n
O4 Se2 O5 119.5(4) 8_556 3_665 n
K1 O4 K1 110.9(4) 1_555 2_555 n
K1 O4 K2 82.7(4) 1_555 7_455 n
K1 O4 K3 80.6(7) 1_555 1_555 n
K1 O4 K3 154.8(7) 1_555 8_556 n
K1 O4 Se2 109.5(9) 1_555 1_555 n
K1 O4 K2 84.2(5) 2_555 7_455 n
K1 O4 K3 158.5(6) 2_555 1_555 n
K1 O4 K3 88.6(7) 2_555 8_556 n
K1 O4 Se2 103.9(9) 2_555 1_555 n
K2 O4 K3 79.2(4) 7_455 1_555 n
K2 O4 K3 83.7(4) 7_455 8_556 n
K2 O4 Se2 161.1(6) 7_455 1_555 n
K3 O4 K3 76.14(31) 1_555 8_556 n
K3 O4 Se2 88.4(6) 1_555 1_555 n
K3 O4 Se2 79.5(6) 8_556 1_555 n
K2 O5 K2 126.34(34) 4_554 5_555 n
K2 O5 K3 78.01(20) 4_554 4_554 n
K2 O5 K3 83.82(20) 4_554 5_555 n
K2 O5 Se2 116.83(17) 4_554 3_664 n
K2 O5 K3 83.82(20) 5_555 4_554 n
K2 O5 K3 78.01(20) 5_555 5_555 n
K2 O5 Se2 116.83(17) 5_555 3_664 n
K3 O5 K3 139.08(33) 4_554 5_555 n
K3 O5 Se2 110.46(17) 4_554 3_664 n
K3 O5 Se2 110.46(17) 5_555 3_664 n

loop_
_geom_bond_atom_site_label_1
_geom_bond_atom_site_label_2
_geom_bond_distance
_geom_bond_site_symmetry_2
_geom_bond_publ_flag
K1 K1 4.3826(7) 2_555 n
K1 K1 4.3826(7) 4_454 n
K1 Se1 3.717(9) 2_555 n
K1 Se1 3.738(10) 3_565 n
K1 K2 3.598(12) 1_555 n
K1 K2 3.768(10) 2_555 n
K1 K2 3.631(11) 6_565 n
K1 K2 3.548(12) 7_455 n
K1 O3 2.801(23) 1_555 n
K1 O3 2.744(23) 7_455 n
K1 K3 3.549(5) 1_555 n
K1 K3 4.615(5) 1_565 n
K1 K3 4.063(10) 7_455 n
K1 K3 4.094(10) 7_555 n
K1 O2 3.055(24) 2_555 n
K1 O2 3.379(25) 6_565 n
K1 O1 3.141(20) 5_555 n
K1 O1 2.940(20) 6_565 n
K1 Se2 3.542(10) 1_555 n
K1 Se2 3.468(10) 4_454 n
K1 O4 2.637(25) 1_555 n
K1 O4 2.684(25) 4_454 n
Se1 K1 3.738(10) 3_564 n
Se1 K1 3.717(9) 4_454 n
Se1 K1 3.717(9) 5_545 n
Se1 K1 3.738(10) 6_655 n
Se1 K2 3.865(5) 4_554 n
Se1 K2 3.865(5) 5_555 n
Se1 K3 3.495(7) 3_554 n
Se1 K3 4.143(5) 4_554 n
Se1 K3 4.143(5) 5_555 n
Se1 K3 3.495(7) 6_555 n
Se1 O2 1.634(4) 1_555 n
Se1 O2 1.634(4) 8_555 n
Se1 O1 1.649(4) 1_555 n
Se1 O1 1.649(4) 8_555 n
K2 K1 3.598(12) 1_555 n
K2 K1 3.768(10) 4_454 n
K2 K1 3.631(11) 6_655 n
K2 K1 3.548(12) 7_555 n
K2 Se1 3.865(5) 2_545 n
K2 K2 4.995(6) 6_555 n
K2 O3 2.727(8) 1_555 n
K2 K3 3.481(7) 1_555 n
K2 K3 3.913(6) 4_554 n
K2 K3 3.694(7) 6_555 n
K2 K3 3.558(7) 7_555 n
K2 O2 3.170(13) 1_555 n
K2 O2 3.321(18) 5_545 n
K2 O1 2.661(7) 5_555 n
K2 Se2 3.827(6) 4_454 n
K2 O4 2.734(8) 7_555 n
K2 O5 2.799(5) 2_545 n
O3 K1 2.801(23) 1_555 n
O3 K1 2.744(23) 7_555 n
O3 K2 2.727(8) 1_555 n
O3 K3 2.717(13) 1_555 n
O3 K3 2.687(12) 7_555 n
O3 Se2 1.763(5) 1_555 n
K3 K1 4.615(5) 1_545 n
K3 K1 3.549(5) 1_555 n
K3 K1 4.094(10) 7_455 n
K3 K1 4.063(10) 7_555 n
K3 Se1 4.143(5) 2_545 n
K3 Se1 3.495(7) 3_555 n
K3 K2 3.481(7) 1_555 n
K3 K2 3.913(6) 2_545 n
K3 K2 3.694(7) 6_555 n
K3 K2 3.558(7) 7_455 n
K3 O3 2.717(13) 1_555 n
K3 O3 2.687(12) 7_455 n
K3 K3 5.119(7) 6_555 n
K3 K3 3.684(7) 8_556 n
K3 O2 2.687(12) 2_545 n
K3 O1 3.012(17) 3_555 n
K3 O1 2.938(20) 6_555 n
K3 Se2 3.246(6) 1_555 n
K3 Se2 3.642(5) 4_454 n
K3 O4 2.847(18) 1_555 n
K3 O4 3.117(17) 8_556 n
K3 O5 2.732(4) 2_545 n
O2 K1 3.055(24) 4_454 n
O2 K1 3.379(25) 6_655 n
O2 Se1 1.634(4) 1_555 n
O2 K2 3.170(13) 1_555 n
O2 K2 3.321(18) 5_555 n
O2 K3 2.687(12) 4_554 n
O1 K1 3.141(20) 5_545 n
O1 K1 2.940(20) 6_655 n
O1 Se1 1.649(4) 1_555 n
O1 K2 2.661(7) 5_545 n
O1 K3 3.012(17) 3_554 n
O1 K3 2.938(20) 6_555 n
Se2 K1 3.542(10) 1_555 n
Se2 K1 3.468(10) 2_555 n
Se2 K1 3.468(10) 7_555 n
Se2 K1 3.542(10) 8_556 n
Se2 K2 3.827(6) 2_555 n
Se2 K2 3.827(6) 7_555 n
Se2 O3 1.763(5) 1_555 n
Se2 O3 1.763(5) 8_556 n
Se2 K3 3.246(6) 1_555 n
Se2 K3 3.642(5) 2_555 n
Se2 K3 3.642(5) 7_555 n
Se2 K3 3.246(6) 8_556 n
Se2 O4 1.643(4) 1_555 n
Se2 O4 1.643(4) 8_556 n
Se2 O5 1.636(6) 3_665 n
O4 K1 2.637(25) 1_555 n
O4 K1 2.684(25) 2_555 n
O4 K2 2.734(8) 7_455 n
O4 K3 2.847(18) 1_555 n
O4 K3 3.117(17) 8_556 n
O4 Se2 1.643(4) 1_555 n
O5 K2 2.799(5) 4_554 n
O5 K2 2.799(5) 5_555 n
O5 K3 2.732(4) 4_554 n
O5 K3 2.732(4) 5_555 n
O5 Se2 1.636(6) 3_664 n
